data_4332913
loop_
_publ_author_name
'Barbaz\'an, Paula'
'Carballo, Rosa'
'Casas, Jos\'e S.'
'Garc\'ia-Mart\'inez, Emilia'
'Pereiras-Gabi\'an, Gumersindo'
'S\'anchez, Agust\'in'
'V\'azquez-L\'opez, Ezequiel M.'

_publ_section_title
;
 Synthesis and Characterization of New Trimeric Rhenium(I) Complexes. The
 Influence of Steric Factors on the Size of Pyrazolonaterhenium(I)
 Metallomacrocycles
;
_journal_issue 18
_journal_name_full 'Inorganic Chemistry'
_journal_page_first 7323
_journal_page_last 7330
_journal_paper_doi 10.1021/ic061080w
_journal_volume 45
_journal_year 2006
_chemical_formula_sum 'C27 H24 N9 O12 Re3 S3'
_chemical_formula_weight 1321.33
_chemical_name_systematic
;
 ?
;
_space_group_IT_number 5
_symmetry_cell_setting monoclinic
_symmetry_space_group_name_Hall 'C 2y'
_symmetry_space_group_name_H-M 'C 1 2 1'
_atom_sites_solution_hydrogens geom
_atom_sites_solution_primary direct
_atom_sites_solution_secondary difmap
_audit_creation_method SHELXL-97
_cell_angle_alpha 90.00
_cell_angle_beta 98.358(2)
_cell_angle_gamma 90.00
_cell_formula_units_Z 4
_cell_length_a 21.725(2)
_cell_length_b 17.5813(19)
_cell_length_c 13.8866(14)
_cell_measurement_temperature 293(2)
_cell_volume 5247.7(9)
_computing_cell_refinement 'Bruker SMART'
_computing_data_collection 'Bruker SMART'
_computing_data_reduction 'Bruker SHELXTL'
_computing_molecular_graphics 'Bruker SHELXTL'
_computing_publication_material 'Bruker SHELXTL'
_computing_structure_refinement 'SHELXL-97 (Sheldrick, 1997)'
_computing_structure_solution 'SHELXS-97 (Sheldrick, 1990)'
_diffrn_ambient_temperature 293(2)
_diffrn_measured_fraction_theta_full 0.959
_diffrn_measured_fraction_theta_max 0.923
_diffrn_measurement_device_type 'CCD area detector'
_diffrn_measurement_method 'phi and omega scans'
_diffrn_radiation_monochromator graphite
_diffrn_radiation_source 'fine-focus sealed tube'
_diffrn_radiation_type MoK\a
_diffrn_radiation_wavelength 0.71073
_diffrn_reflns_av_R_equivalents 0.0818
_diffrn_reflns_av_sigmaI/netI 0.1716
_diffrn_reflns_limit_h_max 27
_diffrn_reflns_limit_h_min -28
_diffrn_reflns_limit_k_max 22
_diffrn_reflns_limit_k_min -22
_diffrn_reflns_limit_l_max 13
_diffrn_reflns_limit_l_min -18
_diffrn_reflns_number 14528
_diffrn_reflns_theta_full 25.00
_diffrn_reflns_theta_max 28.04
_diffrn_reflns_theta_min 1.48
_exptl_absorpt_coefficient_mu 7.073
_exptl_absorpt_correction_T_max 1.000000
_exptl_absorpt_correction_T_min 0.809091
_exptl_absorpt_correction_type multi-scan
_exptl_crystal_colour yellow
_exptl_crystal_density_diffrn 1.672
_exptl_crystal_density_method 'not measured'
_exptl_crystal_description prism
_exptl_crystal_F_000 2472
_exptl_crystal_size_max 0.21
_exptl_crystal_size_mid 0.14
_exptl_crystal_size_min 0.08
_refine_diff_density_max 1.518
_refine_diff_density_min -1.585
_refine_diff_density_rms 0.184
_refine_ls_abs_structure_details 'Flack H D (1983), Acta Cryst. A39, 876-881'
_refine_ls_abs_structure_Flack 0.08(2)
_refine_ls_extinction_method none
_refine_ls_goodness_of_fit_ref 0.791
_refine_ls_hydrogen_treatment constr
_refine_ls_matrix_type full
_refine_ls_number_parameters 455
_refine_ls_number_reflns 9231
_refine_ls_number_restraints 2
_refine_ls_restrained_S_all 0.791
_refine_ls_R_factor_all 0.1252
_refine_ls_R_factor_gt 0.0700
_refine_ls_shift/su_max 0.001
_refine_ls_shift/su_mean 0.000
_refine_ls_structure_factor_coef Fsqd
_refine_ls_weighting_details 'calc w=1/[\s^2^(Fo^2^)+(0.0731P)^2^+0.0000P] where P=(Fo^2^+2Fc^2^)/3'
_refine_ls_weighting_scheme calc
_refine_ls_wR_factor_gt 0.1525
_refine_ls_wR_factor_ref 0.1742
_reflns_number_gt 3963
_reflns_number_total 9231
_reflns_threshold_expression >2sigma(I)
_cod_data_source_file ic061080wsup1.cif
_cod_data_source_block 1b.0.5C7H8
_cod_depositor_comments
;
The following automatic conversions were performed:

'_symmetry_cell_setting' value 'Monoclinic' changed to 'monoclinic'
according to /home/saulius/struct/CIF-dictionaries/cif_core.dic
dictionary named 'cif_core.dic' version 2.4.2 from 2011-04-26.

Automatic conversion script
Id: cif_fix_values 1891 2012-01-12 08:04:46Z andrius 
;
_cod_original_sg_symbol_H-M C2
_cod_database_code 4332913

loop_
_symmetry_equiv_pos_as_xyz
'x, y, z'
'-x, y, -z'
'x+1/2, y+1/2, z'
'-x+1/2, y+1/2, -z'

loop_
_atom_site_label
_atom_site_type_symbol
_atom_site_fract_x
_atom_site_fract_y
_atom_site_fract_z
_atom_site_U_iso_or_equiv
_atom_site_adp_type
_atom_site_occupancy
_atom_site_symmetry_multiplicity
_atom_site_calc_flag
_atom_site_refinement_flags
Re1 Re 0.37760(3) 0.1607(8) 1.04266(5) 0.0530(2) Uani 1 1 d .
C121 C 0.3363(11) 0.117(2) 1.139(2) 0.090(11) Uani 1 1 d .
O121 O 0.3136(11) 0.0925(15) 1.2018(16) 0.107(7) Uani 1 1 d .
C122 C 0.4461(11) 0.094(2) 1.0903(17) 0.093(11) Uani 1 1 d .
O122 O 0.4890(8) 0.0586(13) 1.1147(13) 0.078(5) Uani 1 1 d .
C123 C 0.4103(10) 0.238(2) 1.1333(13) 0.068(8) Uani 1 1 d .
O123 O 0.4303(9) 0.2827(15) 1.1909(14) 0.097(6) Uani 1 1 d .
S1 S 0.4281(3) 0.2142(9) 0.9108(5) 0.074(2) Uani 1 1 d .
O11 O 0.2514(9) 0.3278(13) 0.7503(13) 0.086(6) Uani 1 1 d .
N11 N 0.3650(10) 0.2809(17) 0.7519(13) 0.063(7) Uani 1 1 d .
H11 H 0.3326 0.3042 0.7233 0.095 Uiso 1 1 d R
C11 C 0.3672(11) 0.2490(19) 0.8486(17) 0.077(8) Uani 1 1 d .
N12 N 0.3066(11) 0.2557(15) 0.8778(11) 0.062(6) Uani 1 1 d .
N13 N 0.3013(10) 0.2255(14) 0.9680(13) 0.064(5) Uani 1 1 d .
C12 C 0.2447(12) 0.2442(19) 0.9787(18) 0.070(8) Uani 1 1 d .
C13 C 0.2126(14) 0.279(2) 0.8983(18) 0.089(11) Uani 1 1 d .
H13 H 0.1703 0.2898 0.8896 0.134 Uiso 1 1 calc R
C14 C 0.2511(14) 0.2945(16) 0.8346(16) 0.061(7) Uani 1 1 d .
C111 C 0.4237(15) 0.2849(19) 0.711(2) 0.081(10) Uani 1 1 d .
H11A H 0.4508 0.3261 0.7348 0.098 Uiso 1 1 d R
H11B H 0.4140 0.2879 0.6418 0.098 Uiso 1 1 d R
H11C H 0.4440 0.2374 0.7293 0.098 Uiso 1 1 d R
C15 C 0.2245(13) 0.230(2) 1.0659(19) 0.132(15) Uani 1 1 d .
H15A H 0.2545 0.2050 1.1125 0.159 Uiso 1 1 d R
H15B H 0.1885 0.1984 1.0502 0.159 Uiso 1 1 d R
H15C H 0.2125 0.2774 1.0928 0.159 Uiso 1 1 d R
Re2 Re 0.18072(8) -0.0602(8) 0.66425(10) 0.1000(6) Uani 1 1 d .
C223 C 0.1835(12) -0.1743(18) 0.6914(19) 0.066(8) Uani 1 1 d .
O223 O 0.1857(9) -0.2337(16) 0.6991(15) 0.096(7) Uani 1 1 d .
C221 C 0.0954(13) -0.0627(19) 0.685(2) 0.085(9) Uani 1 1 d .
O221 O 0.0448(10) -0.0605(16) 0.6879(15) 0.111(7) Uani 1 1 d .
C222 C 0.1539(13) -0.0792(17) 0.534(2) 0.080(8) Uani 1 1 d .
O222 O 0.1341(10) -0.0850(15) 0.4451(15) 0.111(7) Uani 1 1 d .
S2 S 0.2904(4) -0.0527(10) 0.6455(5) 0.124(4) Uani 1 1 d .
O21 O 0.3447(8) 0.0823(15) 0.9285(11) 0.095(7) Uani 1 1 d .
N21 N 0.3761(14) 0.023(2) 0.765(2) 0.118(13) Uani 1 1 d .
H21 H 0.3871 0.0476 0.8184 0.177 Uiso 1 1 d R
C21 C 0.3188(16) -0.002(2) 0.753(2) 0.117(13) Uani 1 1 d .
N22 N 0.2800(9) 0.0100(18) 0.8145(15) 0.088(9) Uani 1 1 d .
N23 N 0.2236(11) -0.0279(19) 0.8130(14) 0.102(9) Uani 1 1 d .
C22 C 0.2012(14) -0.018(3) 0.9036(18) 0.121(15) Uani 1 1 d .
C23 C 0.2427(16) 0.0252(18) 0.961(2) 0.099(12) Uani 1 1 d .
H23 H 0.2374 0.0412 1.0232 0.118 Uiso 1 1 calc R
C24 C 0.2978(16) 0.044(2) 0.9143(19) 0.093(11) Uani 1 1 d .
C211 C 0.4168(14) 0.030(3) 0.692(2) 0.135(19) Uani 1 1 d .
H21A H 0.4025 -0.0071 0.6425 0.162 Uiso 1 1 d R
H21B H 0.4558 0.0130 0.7274 0.162 Uiso 1 1 d R
H21C H 0.4223 0.0779 0.6623 0.162 Uiso 1 1 d R
C25 C 0.1428 -0.0510 0.9182 0.22(3) Uani 1 1 d .
H25A H 0.1100 -0.0268 0.8752 0.260 Uiso 1 1 d R
H25B H 0.1367 -0.0425 0.9844 0.260 Uiso 1 1 d R
H25C H 0.1424 -0.1046 0.9052 0.260 Uiso 1 1 d R
Re3 Re 0.17455(7) 0.3646(8) 0.64754(10) 0.1008(6) Uani 1 1 d .
C321 C 0.1350 0.3995 0.7177 0.150(8) Uani 1 1 d .
O321 O 0.1016 0.4432 0.7919 0.150(8) Uani 1 1 d .
C322 C 0.2198 0.4683 0.6337 0.150(8) Uani 1 1 d U
O322 O 0.2375(12) 0.5113(15) 0.6111(18) 0.137(10) Uani 1 1 d U
C323 C 0.112(2) 0.387(3) 0.548(4) 0.164(10) Uani 1 1 d U
O323 O 0.0708(13) 0.397(2) 0.484(2) 0.164(10) Uani 1 1 d U
S3 S 0.2382(4) 0.3008(10) 0.5429(5) 0.098(3) Uani 1 1 d .
O31 O 0.1868(13) 0.0672(16) 0.6327(16) 0.130(12) Uani 1 1 d .
N31 N 0.2548(10) 0.158(3) 0.5509(15) 0.115(9) Uani 1 1 d .
H31 H 0.2439 0.1122 0.5618 0.173 Uiso 1 1 d R
C31 C 0.2335(18) 0.205(3) 0.595(2) 0.130(17) Uani 1 1 d .
N32 N 0.1797(8) 0.1915(17) 0.6305(14) 0.072(8) Uani 1 1 d .
N33 N 0.1466(11) 0.2489(17) 0.6686(15) 0.078(7) Uani 1 1 d .
C32 C 0.1060(13) 0.2242(19) 0.7174(18) 0.074(9) Uani 1 1 d .
C33 C 0.1097(12) 0.138(2) 0.708(2) 0.085(13) Uani 1 1 d .
H33 H 0.0823 0.1037 0.7298 0.102 Uiso 1 1 calc R
C34 C 0.1608(15) 0.1173(19) 0.659(2) 0.072(9) Uani 1 1 d .
C311 C 0.3119(14) 0.163(2) 0.492(2) 0.131(14) Uani 1 1 d .
H31A H 0.2966 0.1597 0.4234 0.158 Uiso 1 1 d R
H31B H 0.3430 0.1242 0.5085 0.158 Uiso 1 1 d R
H31C H 0.3298 0.2119 0.5067 0.158 Uiso 1 1 d R
C35 C 0.0508 0.2523 0.7484 0.122(13) Uani 1 1 d .
H35A H 0.0616 0.2634 0.8164 0.147 Uiso 1 1 d R
H35B H 0.0121 0.2252 0.7379 0.147 Uiso 1 1 d R
H35C H 0.0469 0.2989 0.7120 0.147 Uiso 1 1 d R

loop_
_atom_site_aniso_label
_atom_site_aniso_U_11
_atom_site_aniso_U_22
_atom_site_aniso_U_33
_atom_site_aniso_U_23
_atom_site_aniso_U_13
_atom_site_aniso_U_12
Re1 0.0548(5) 0.0548(5) 0.0487(4) -0.0002(9) 0.0057(3) -0.0004(10)
C121 0.044(14) 0.13(3) 0.10(2) -0.057(18) 0.004(13) 0.019(15)
O121 0.107(17) 0.107(18) 0.109(17) 0.014(14) 0.022(13) 0.015(14)
C122 0.040(14) 0.18(3) 0.052(14) -0.027(17) -0.005(12) -0.068(18)
O122 0.056(11) 0.084(15) 0.095(13) 0.019(10) 0.016(10) -0.005(10)
C123 0.055(14) 0.13(3) 0.019(9) 0.007(12) 0.010(9) -0.032(15)
O123 0.080(14) 0.117(19) 0.090(14) -0.017(12) 0.004(11) 0.003(12)
S1 0.061(4) 0.086(6) 0.077(4) 0.024(4) 0.015(3) 0.018(4)
O11 0.083(13) 0.087(16) 0.084(13) -0.003(11) 0.003(10) 0.029(11)
N11 0.034(11) 0.11(2) 0.042(10) 0.003(12) 0.000(8) 0.002(12)
C11 0.053(15) 0.11(2) 0.066(16) 0.006(15) -0.003(12) 0.019(15)
N12 0.081(15) 0.084(17) 0.017(8) 0.007(9) -0.009(9) 0.040(12)
N13 0.089(16) 0.047(14) 0.048(11) 0.006(9) -0.013(10) 0.002(11)
C12 0.055(15) 0.09(2) 0.066(16) 0.016(14) 0.019(12) 0.041(15)
C13 0.069(19) 0.15(3) 0.056(16) -0.011(19) 0.045(14) -0.01(2)
C14 0.11(2) 0.026(15) 0.053(14) 0.013(10) 0.029(14) 0.035(14)
C111 0.10(3) 0.06(2) 0.078(19) 0.000(16) -0.010(17) -0.001(18)
C15 0.08(2) 0.22(4) 0.10(2) 0.05(2) 0.027(18) 0.10(2)
Re2 0.0795(11) 0.1379(16) 0.0866(10) -0.0495(10) 0.0259(8) -0.0475(11)
C223 0.070(17) 0.043(18) 0.077(17) -0.030(15) -0.014(12) -0.007(15)
O223 0.079(14) 0.102(19) 0.114(16) 0.013(15) 0.037(11) -0.013(14)
C221 0.074(19) 0.08(2) 0.11(2) -0.034(17) 0.042(16) -0.026(17)
O221 0.089(15) 0.110(19) 0.143(17) -0.023(14) 0.050(13) -0.029(14)
C222 0.10(2) 0.042(18) 0.10(2) 0.012(15) 0.015(17) 0.019(16)
O222 0.131(19) 0.119(19) 0.083(14) -0.013(13) 0.011(13) -0.047(15)
S2 0.097(6) 0.208(11) 0.074(5) -0.064(6) 0.039(4) -0.062(7)
O21 0.085(13) 0.154(19) 0.056(10) -0.037(11) 0.045(10) -0.073(13)
N21 0.070(19) 0.14(3) 0.15(3) -0.07(2) 0.060(18) -0.051(19)
C21 0.10(2) 0.16(4) 0.11(2) -0.06(2) 0.05(2) 0.00(2)
N22 0.046(12) 0.17(3) 0.055(13) -0.024(14) 0.026(10) -0.033(15)
N23 0.095(19) 0.16(3) 0.053(13) -0.026(14) 0.029(12) -0.014(18)
C22 0.07(2) 0.26(5) 0.034(13) -0.01(2) 0.002(12) -0.04(2)
C23 0.13(3) 0.07(2) 0.11(2) -0.014(18) 0.03(2) -0.08(2)
C24 0.08(2) 0.15(3) 0.048(16) -0.013(19) 0.002(14) -0.04(2)
C211 0.07(2) 0.27(5) 0.07(2) -0.08(3) 0.046(17) -0.04(3)
C25 0.18(4) 0.31(7) 0.20(4) -0.16(4) 0.14(3) -0.16(4)
Re3 0.0691(10) 0.1485(17) 0.0907(10) 0.0589(10) 0.0316(8) 0.0458(10)
C321 0.164(18) 0.136(18) 0.167(17) 0.081(14) 0.074(13) -0.007(14)
O321 0.164(18) 0.136(18) 0.167(17) 0.081(14) 0.074(13) -0.007(14)
C322 0.164(18) 0.136(18) 0.167(17) 0.081(14) 0.074(13) -0.007(14)
O322 0.17(2) 0.090(17) 0.17(2) 0.064(15) 0.090(18) 0.026(15)
C323 0.10(2) 0.19(3) 0.20(3) 0.05(2) 0.026(17) 0.02(2)
O323 0.10(2) 0.19(3) 0.20(3) 0.05(2) 0.026(17) 0.02(2)
S3 0.076(5) 0.152(9) 0.070(5) 0.023(5) 0.020(4) 0.007(5)
O31 0.23(3) 0.068(17) 0.112(16) -0.053(14) 0.081(18) -0.098(19)
N31 0.099(17) 0.15(3) 0.093(17) 0.01(3) 0.009(13) -0.06(3)
C31 0.14(3) 0.18(4) 0.08(2) -0.07(2) 0.08(2) -0.07(3)
N32 0.026(9) 0.13(3) 0.055(11) -0.031(12) -0.007(8) 0.003(11)
N33 0.073(15) 0.10(2) 0.067(13) 0.036(13) 0.014(11) 0.006(14)
C32 0.069(18) 0.10(3) 0.062(16) 0.013(16) 0.028(13) 0.007(17)
C33 0.053(14) 0.12(4) 0.087(19) 0.002(17) 0.033(13) -0.023(18)
C34 0.10(2) 0.020(17) 0.10(2) -0.005(16) 0.028(17) -0.024(16)
C311 0.18(3) 0.08(2) 0.17(3) -0.07(3) 0.12(2) -0.07(3)
C35 0.08(2) 0.19(4) 0.11(2) 0.03(2) 0.051(18) 0.01(2)

loop_
_atom_type_symbol
_atom_type_description
_atom_type_scat_dispersion_real
_atom_type_scat_dispersion_imag
_atom_type_scat_source
C C 0.0033 0.0016 'International Tables Vol C Tables 4.2.6.8 and 6.1.1.4'
H H 0.0000 0.0000 'International Tables Vol C Tables 4.2.6.8 and 6.1.1.4'
N N 0.0061 0.0033 'International Tables Vol C Tables 4.2.6.8 and 6.1.1.4'
O O 0.0106 0.0060 'International Tables Vol C Tables 4.2.6.8 and 6.1.1.4'
Re Re -1.0185 7.2310 'International Tables Vol C Tables 4.2.6.8 and 6.1.1.4'
S S 0.1246 0.1234 'International Tables Vol C Tables 4.2.6.8 and 6.1.1.4'

loop_
_geom_angle_atom_site_label_1
_geom_angle_atom_site_label_2
_geom_angle_atom_site_label_3
_geom_angle
C121 Re1 C123 89.3(10)
C121 Re1 C122 86.3(11)
C123 Re1 C122 90.6(11)
C121 Re1 O21 97.2(9)
C123 Re1 O21 173.3(7)
C122 Re1 O21 91.3(10)
C121 Re1 N13 98.3(10)
C123 Re1 N13 97.2(10)
C122 Re1 N13 170.9(9)
O21 Re1 N13 80.4(8)
C121 Re1 S1 177.4(8)
C123 Re1 S1 93.1(6)
C122 Re1 S1 94.7(7)
O21 Re1 S1 80.3(4)
N13 Re1 S1 80.4(6)
C121 Re1 Re2 90.5(8)
C123 Re1 Re2 164.0(8)
C122 Re1 Re2 105.3(8)
O21 Re1 Re2 16.0(5)
N13 Re1 Re2 67.0(5)
S1 Re1 Re2 86.89(18)
C121 Re1 Re3 115.3(8)
C123 Re1 Re3 105.4(8)
C122 Re1 Re3 152.7(7)
O21 Re1 Re3 70.5(6)
N13 Re1 Re3 19.3(5)
S1 Re1 Re3 63.02(15)
Re2 Re1 Re3 60.55(2)
O121 C121 Re1 176(3)
O122 C122 Re1 175(2)
O123 C123 Re1 177(2)
C11 S1 Re1 97.2(10)
C14 O11 Re3 128.9(18)
C11 N11 C111 117(2)
N12 C11 N11 108.8(19)
N12 C11 S1 126.9(18)
N11 C11 S1 124.3(19)
N13 N12 C11 115.2(19)
N13 N12 C14 113(2)
C11 N12 C14 131.8(19)
C12 N13 N12 102.2(19)
C12 N13 Re1 138.9(17)
N12 N13 Re1 118.7(16)
N13 C12 C15 119(2)
N13 C12 C13 113(2)
C15 C12 C13 127(2)
C14 C13 C12 110(3)
O11 C14 C13 140(3)
O11 C14 N12 118(2)
C13 C14 N12 101(2)
C222 Re2 C221 88.1(12)
C222 Re2 C223 90.0(11)
C221 Re2 C223 87.3(12)
C222 Re2 N23 171.9(11)
C221 Re2 N23 98.8(10)
C223 Re2 N23 94.7(10)
C222 Re2 O31 90.5(10)
C221 Re2 O31 97.8(12)
C223 Re2 O31 174.9(11)
N23 Re2 O31 84.3(9)
C222 Re2 S2 94.6(9)
C221 Re2 S2 177.1(8)
C223 Re2 S2 94.0(8)
N23 Re2 S2 78.5(6)
O31 Re2 S2 80.9(8)
C222 Re2 Re1 149.3(9)
C221 Re2 Re1 112.3(8)
C223 Re2 Re1 112.8(7)
N23 Re2 Re1 22.9(7)
O31 Re2 Re1 65.0(6)
S2 Re2 Re1 64.74(17)
C222 Re2 Re3 98.6(8)
C221 Re2 Re3 90.8(9)
C223 Re2 Re3 171.2(7)
N23 Re2 Re3 77.1(8)
O31 Re2 Re3 10.8(5)
S2 Re2 Re3 87.5(3)
Re1 Re2 Re3 60.14(2)
O223 C223 Re2 175(3)
O221 C221 Re2 173(3)
O222 C222 Re2 174(2)
C21 S2 Re2 99.4(10)
C24 O21 Re1 131.2(18)
C21 N21 C211 127(3)
N22 C21 N21 124(3)
N22 C21 S2 117(3)
N21 C21 S2 119(2)
C21 N22 N23 125(3)
C21 N22 C24 124(2)
N23 N22 C24 108.3(19)
N22 N23 C22 110(2)
N22 N23 Re2 112.8(14)
C22 N23 Re2 134.8(19)
C23 C22 N23 108(3)
C23 C22 C25 132(2)
N23 C22 C25 120(2)
C22 C23 C24 112(3)
O21 C24 C23 140(3)
O21 C24 N22 118(2)
C23 C24 N22 101(2)
C321 Re3 C323 88.1(16)
C321 Re3 C322 91.4(6)
C323 Re3 C322 92.8(17)
C321 Re3 O11 98.9(5)
C323 Re3 O11 172.6(17)
C322 Re3 O11 89.6(5)
C321 Re3 N33 95.6(8)
C323 Re3 N33 96.6(18)
C322 Re3 N33 168.5(6)
O11 Re3 N33 80.3(8)
C321 Re3 S3 175.9(5)
C323 Re3 S3 94.3(16)
C322 Re3 S3 91.8(3)
O11 Re3 S3 78.5(5)
N33 Re3 S3 80.8(7)
C321 Re3 Re1 93.0(3)
C323 Re3 Re1 162.6(17)
C322 Re3 Re1 104.54(12)
O11 Re3 Re1 15.9(5)
N33 Re3 Re1 66.0(6)
S3 Re3 Re1 83.70(18)
C321 Re3 Re2 113.2(5)
C323 Re3 Re2 104.4(17)
C322 Re3 Re2 150.1(2)
O11 Re3 Re2 70.6(5)
N33 Re3 Re2 19.3(6)
S3 Re3 Re2 63.0(2)
Re1 Re3 Re2 59.31(2)
Re3 C321 O321 172.3(4)
O322 C322 Re3 165.5(18)
O323 C323 Re3 176(5)
C31 S3 Re3 96.7(9)
C34 O31 Re2 131(2)
C31 N31 C311 129(4)
N31 C31 N32 119(3)
N31 C31 S3 113(3)
N32 C31 S3 114(3)
C31 N32 N33 122(3)
C31 N32 C34 124(3)
N33 N32 C34 112(2)
C32 N33 N32 113(3)
C32 N33 Re3 129(2)
N32 N33 Re3 117.6(18)
N33 C32 C35 137(3)
N33 C32 C33 104(2)
C35 C32 C33 115(2)
C34 C33 C32 110(2)
O31 C34 C33 144(3)
O31 C34 N32 116(3)
C33 C34 N32 100(2)

loop_
_geom_bond_atom_site_label_1
_geom_bond_atom_site_label_2
_geom_bond_distance
Re1 C121 1.88(3)
Re1 C123 1.92(3)
Re1 C122 1.93(4)
Re1 O21 2.143(17)
Re1 N13 2.15(2)
Re1 S1 2.454(6)
Re1 Re2 7.3791(17)
Re1 Re3 7.4420(17)
C121 O121 1.14(3)
C122 O122 1.13(3)
C123 O123 1.16(3)
S1 C11 1.59(2)
O11 C14 1.31(2)
O11 Re3 2.132(18)
N11 C11 1.45(3)
N11 C111 1.47(3)
C11 N12 1.44(3)
N12 N13 1.38(2)
N12 C14 1.44(3)
N13 C12 1.30(3)
C12 C15 1.37(3)
C12 C13 1.37(4)
C13 C14 1.33(3)
Re2 C222 1.85(3)
Re2 C221 1.92(3)
Re2 C223 2.04(3)
Re2 N23 2.21(2)
Re2 O31 2.29(2)
Re2 S2 2.437(8)
Re2 Re3 7.472(2)
C223 O223 1.05(3)
C221 O221 1.11(3)
C222 O222 1.25(3)
S2 C21 1.78(3)
O21 C24 1.21(3)
N21 C21 1.31(4)
N21 C211 1.45(3)
C21 N22 1.30(3)
N22 N23 1.39(3)
N22 C24 1.51(3)
N23 C22 1.43(3)
C22 C23 1.35(4)
C22 C25 1.44(3)
C23 C24 1.48(4)
Re3 C321 1.520(6)
Re3 C323 1.84(5)
Re3 C322 2.093(12)
Re3 N33 2.15(3)
Re3 S3 2.422(8)
C321 O321 1.5470
C322 O322 0.92(2)
C323 O323 1.17(5)
S3 C31 1.83(4)
O31 C34 1.14(3)
N31 C31 1.17(4)
N31 C311 1.59(3)
C31 N32 1.36(3)
N32 N33 1.39(3)
N32 C34 1.44(3)
N33 C32 1.27(3)
C32 C35 1.42(3)
C32 C33 1.53(4)
C33 C34 1.42(4)

loop_
_geom_hbond_atom_site_label_D
_geom_hbond_atom_site_label_H
_geom_hbond_atom_site_label_A
_geom_hbond_distance_DH
_geom_hbond_distance_HA
_geom_hbond_distance_DA
_geom_hbond_angle_DHA
N11 H11 O11 0.86 1.90 2.60(3) 137.2
N21 H21 O21 0.86 1.99 2.67(3) 135.4
N31 H31 O31 0.86 1.87 2.55(4) 135.3
